data_4331264
loop_
_publ_author_name
'Yan-Li Gai'
'Ke-Cai Xiong'
'Lian Chen'
'Yang Bu'
'Xing-Jun Li'
'Fei-Long Jiang'
'Mao-Chun Hong'

_publ_section_title
;
 Visible and NIR Photoluminescence Properties of a Series of Novel
 Lanthanide-Organic Coordination Polymers Based on
 Hydroxyquinoline-Carboxylate Ligands
;
_journal_name_full 'Inorganic Chemistry'
_journal_page_first 13128
_journal_page_last 13137
_journal_paper_doi 10.1021/ic301261g
_journal_volume 51
_journal_year 2012
_chemical_formula_sum 'C30 H26 N3 O13 Tb'
_chemical_formula_weight 795.46
_chemical_name_systematic
; 
 ? 
;
_space_group_IT_number 14
_symmetry_cell_setting monoclinic
_symmetry_space_group_name_Hall '-P 2ybc'
_symmetry_space_group_name_H-M 'P 1 21/c 1'
_atom_sites_solution_hydrogens geom
_atom_sites_solution_primary direct
_atom_sites_solution_secondary difmap
_audit_creation_method SHELXL-97
_cell_angle_alpha 90.00
_cell_angle_beta 92.879(4)
_cell_angle_gamma 90.00
_cell_formula_units_Z 4
_cell_length_a 12.131(2)
_cell_length_b 25.337(5)
_cell_length_c 9.8149(18)
_cell_measurement_reflns_used 7166
_cell_measurement_temperature 293(2)
_cell_measurement_theta_max 27.4816
_cell_measurement_theta_min 2.2277
_cell_volume 3012.9(10)
_computing_cell_refinement 'CrystalClear (Rigaku Inc., 2008)'
_computing_data_collection 'CrystalClear (Rigaku Inc., 2008)'
_computing_data_reduction 'CrystalClear (Rigaku Inc., 2008)'
_computing_structure_refinement 'SHELXL-97 (Sheldrick, 1997)'
_computing_structure_solution 'SHELXS-97 (Sheldrick, 1990)'
_diffrn_ambient_temperature 293(2)
_diffrn_detector_area_resol_mean 28.5714
_diffrn_measured_fraction_theta_full 0.964
_diffrn_measured_fraction_theta_max 0.964
_diffrn_measurement_device_type Saturn70_(4x4_bin_mode)
_diffrn_measurement_method CCD_Profile_fitting
_diffrn_radiation_monochromator graphite
_diffrn_radiation_source 'fine-focus sealed tube'
_diffrn_radiation_type MoK\a
_diffrn_radiation_wavelength 0.71073
_diffrn_reflns_av_R_equivalents 0.0427
_diffrn_reflns_av_sigmaI/netI 0.0364
_diffrn_reflns_limit_h_max 15
_diffrn_reflns_limit_h_min -15
_diffrn_reflns_limit_k_max 32
_diffrn_reflns_limit_k_min -32
_diffrn_reflns_limit_l_max 12
_diffrn_reflns_limit_l_min -12
_diffrn_reflns_number 26644
_diffrn_reflns_theta_full 27.47
_diffrn_reflns_theta_max 27.47
_diffrn_reflns_theta_min 3.36
_exptl_absorpt_coefficient_mu 2.422
_exptl_absorpt_correction_T_max 0.7937
_exptl_absorpt_correction_T_min 0.6179
_exptl_absorpt_correction_type multi-scan
_exptl_crystal_colour yellow
_exptl_crystal_density_diffrn 1.754
_exptl_crystal_description prism
_exptl_crystal_F_000 1584
_exptl_crystal_size_max 0.22
_exptl_crystal_size_mid 0.15
_exptl_crystal_size_min 0.10
_refine_diff_density_max 1.771
_refine_diff_density_min -0.627
_refine_diff_density_rms 0.106
_refine_ls_extinction_method none
_refine_ls_goodness_of_fit_ref 1.100
_refine_ls_hydrogen_treatment constr
_refine_ls_matrix_type full
_refine_ls_number_parameters 428
_refine_ls_number_reflns 6665
_refine_ls_number_restraints 6
_refine_ls_restrained_S_all 1.100
_refine_ls_R_factor_all 0.0396
_refine_ls_R_factor_gt 0.0339
_refine_ls_shift/su_max 0.002
_refine_ls_shift/su_mean 0.000
_refine_ls_structure_factor_coef Fsqd
_refine_ls_weighting_details 'calc w=1/[\s^2^(Fo^2^)+(0.0192P)^2^+5.3012P] where P=(Fo^2^+2Fc^2^)/3'
_refine_ls_weighting_scheme calc
_refine_ls_wR_factor_gt 0.0638
_refine_ls_wR_factor_ref 0.0665
_reflns_number_gt 5995
_reflns_number_total 6665
_reflns_threshold_expression >2sigma(I)
_cod_data_source_file ic301261g_si_002_02.cif
_cod_data_source_block complex2_Tb
_cod_original_cell_volume 3013.1(10)
_cod_database_code 4331264

loop_
_symmetry_equiv_pos_as_xyz
'x, y, z'
'-x, y+1/2, -z+1/2'
'-x, -y, -z'
'x, -y-1/2, z-1/2'

loop_
_atom_site_label
_atom_site_type_symbol
_atom_site_fract_x
_atom_site_fract_y
_atom_site_fract_z
_atom_site_U_iso_or_equiv
_atom_site_adp_type
_atom_site_occupancy
_atom_site_symmetry_multiplicity
_atom_site_calc_flag
_atom_site_refinement_flags
Tb1 Tb 0.460894(12) 0.925865(6) 0.604784(16) 0.01429(5) Uani 1 1 d .
O1 O 0.65908(19) 0.92263(9) 0.5749(3) 0.0220(5) Uani 1 1 d .
N1 N 0.8341(2) 0.99272(11) 0.3621(3) 0.0222(6) Uani 1 1 d .
H1 H 0.7844 1.0151 0.3350 0.027 Uiso 1 1 calc R
C1 C 0.6939(3) 0.96007(13) 0.5059(3) 0.0177(7) Uani 1 1 d .
O2 O 0.63812(19) 0.99987(9) 0.4708(2) 0.0222(5) Uani 1 1 d .
N2 N 0.3568(2) 0.87984(11) 0.1567(3) 0.0214(6) Uani 1 1 d .
H2 H 0.3700 0.8659 0.2357 0.026 Uiso 1 1 calc R
C2 C 0.8104(3) 0.95716(13) 0.4586(4) 0.0195(7) Uani 1 1 d .
O3 O 1.0666(2) 0.88633(11) 0.4990(3) 0.0367(7) Uani 1 1 d .
O13 O -0.0958(5) 0.7838(3) -0.1010(6) 0.139(2) Uani 1 1 d U
N3 N 0.6026(3) 0.74179(12) 0.5514(3) 0.0273(7) Uani 1 1 d .
H3 H 0.6218 0.7678 0.6038 0.033 Uiso 1 1 calc R
C3 C 0.8871(3) 0.92165(14) 0.5059(4) 0.0236(8) Uani 1 1 d .
H3A H 0.8686 0.8980 0.5735 0.028 Uiso 1 1 calc R
O4 O 0.5064(2) 0.83610(9) 0.5361(3) 0.0259(6) Uani 1 1 d .
C4 C 0.9954(3) 0.91961(14) 0.4551(4) 0.0244(8) Uani 1 1 d .
O5 O 0.5168(2) 0.62176(9) 0.2926(3) 0.0260(6) Uani 1 1 d .
C5 C 1.0178(3) 0.95757(15) 0.3485(4) 0.0258(8) Uani 1 1 d .
O6 O 0.3853(2) 0.80838(10) 0.3713(3) 0.0279(6) Uani 1 1 d .
C6 C 1.1207(3) 0.96038(17) 0.2880(4) 0.0361(10) Uani 1 1 d .
H6 H 1.1760 0.9365 0.3137 0.043 Uiso 1 1 calc R
O7 O 0.2922(2) 0.88396(10) 0.5190(3) 0.0275(6) Uani 1 1 d .
C7 C 1.1399(4) 0.99788(19) 0.1920(5) 0.0449(12) Uani 1 1 d .
H7 H 1.2084 0.9994 0.1538 0.054 Uiso 1 1 calc R
O8 O 0.3239(2) 0.94110(9) -0.2262(2) 0.0218(5) Uani 1 1 d .
C8 C 1.0575(4) 1.03416(19) 0.1503(5) 0.0438(11) Uani 1 1 d .
H8 H 1.0715 1.0594 0.0845 0.053 Uiso 1 1 calc R
O9 O 0.4672(2) 0.92704(9) 0.3605(2) 0.0215(5) Uani 1 1 d .
C9 C 0.9567(3) 1.03243(17) 0.2065(4) 0.0334(9) Uani 1 1 d .
H9 H 0.9021 1.0565 0.1792 0.040 Uiso 1 1 calc R
O10 O 0.4633(2) 1.00490(9) 0.2496(2) 0.0225(5) Uani 1 1 d .
C10 C 0.9358(3) 0.99414(14) 0.3057(4) 0.0236(8) Uani 1 1 d .
O11 O 0.9539(3) 0.79656(16) 0.5980(5) 0.0799(13) Uani 1 1 d .
C11 C 0.4472(3) 0.95635(13) 0.2594(3) 0.0181(7) Uani 1 1 d .
O12 O 0.7398(3) 0.82093(12) 0.6850(3) 0.0443(8) Uani 1 1 d .
C12 C 0.3942(3) 0.92877(12) 0.1341(3) 0.0170(7) Uani 1 1 d .
C13 C 0.3805(3) 0.95132(13) 0.0070(3) 0.0193(7) Uani 1 1 d .
H13 H 0.4054 0.9855 -0.0066 0.023 Uiso 1 1 calc R
C14 C 0.3289(3) 0.92319(13) -0.1038(4) 0.0199(7) Uani 1 1 d .
C15 C 0.2809(3) 0.87259(13) -0.0723(4) 0.0209(7) Uani 1 1 d .
C16 C 0.2184(3) 0.84271(15) -0.1707(4) 0.0280(8) Uani 1 1 d .
H16 H 0.2048 0.8563 -0.2580 0.034 Uiso 1 1 calc R
C17 C 0.1780(3) 0.79444(16) -0.1390(4) 0.0343(9) Uani 1 1 d .
H17 H 0.1366 0.7754 -0.2046 0.041 Uiso 1 1 calc R
C18 C 0.1982(4) 0.77311(17) -0.0086(4) 0.0372(10) Uani 1 1 d .
H18 H 0.1711 0.7398 0.0114 0.045 Uiso 1 1 calc R
C19 C 0.2986(3) 0.85119(13) 0.0592(4) 0.0215(7) Uani 1 1 d .
C20 C 0.4674(3) 0.80286(13) 0.4515(4) 0.0203(7) Uani 1 1 d .
C21 C 0.5228(3) 0.74900(12) 0.4537(4) 0.0204(7) Uani 1 1 d .
C22 C 0.4913(3) 0.71005(13) 0.3636(4) 0.0224(7) Uani 1 1 d .
H22 H 0.4363 0.7166 0.2963 0.027 Uiso 1 1 calc R
C23 C 0.5423(3) 0.65954(13) 0.3725(3) 0.0188(7) Uani 1 1 d .
C24 C 0.6257(3) 0.65214(14) 0.4817(4) 0.0251(8) Uani 1 1 d .
C25 C 0.6793(4) 0.60282(16) 0.5007(5) 0.0388(10) Uani 1 1 d .
H25 H 0.6608 0.5746 0.4433 0.047 Uiso 1 1 calc R
C26 C 0.2577(3) 0.80083(15) 0.0897(4) 0.0309(9) Uani 1 1 d .
H26 H 0.2710 0.7864 0.1761 0.037 Uiso 1 1 calc R
C30 C 0.7579(5) 0.59690(19) 0.6032(5) 0.0548(14) Uani 1 1 d .
H30 H 0.7930 0.5645 0.6157 0.066 Uiso 1 1 calc R
C27 C 0.7864(5) 0.6390(2) 0.6901(6) 0.0635(16) Uani 1 1 d .
H27 H 0.8409 0.6343 0.7591 0.076 Uiso 1 1 calc R
C28 C 0.7356(4) 0.68705(19) 0.6753(5) 0.0505(13) Uani 1 1 d .
H28 H 0.7544 0.7148 0.7341 0.061 Uiso 1 1 calc R
C29 C 0.6547(3) 0.69366(15) 0.5701(4) 0.0306(9) Uani 1 1 d .
H7B H 0.2224 0.8943 0.5200 0.048(14) Uiso 1 1 d R
H7A H 0.2987 0.8559 0.4647 0.063(16) Uiso 1 1 d R
H12B H 0.8059 0.8122 0.6465 0.10(2) Uiso 1 1 d R
H12A H 0.7133 0.8516 0.6382 0.11(3) Uiso 1 1 d R

loop_
_atom_site_aniso_label
_atom_site_aniso_U_11
_atom_site_aniso_U_22
_atom_site_aniso_U_33
_atom_site_aniso_U_23
_atom_site_aniso_U_13
_atom_site_aniso_U_12
Tb1 0.01695(8) 0.01277(8) 0.01308(9) 0.00071(6) 0.00025(6) 0.00118(6)
O1 0.0187(12) 0.0190(12) 0.0285(14) 0.0038(10) 0.0025(10) 0.0000(9)
N1 0.0165(14) 0.0252(15) 0.0250(17) 0.0046(13) 0.0030(12) 0.0021(11)
C1 0.0163(16) 0.0213(17) 0.0150(18) -0.0019(13) -0.0026(13) 0.0005(12)
O2 0.0232(13) 0.0215(12) 0.0218(13) 0.0020(10) 0.0007(10) 0.0071(10)
N2 0.0294(16) 0.0209(15) 0.0136(15) 0.0035(11) -0.0027(12) -0.0054(12)
C2 0.0161(16) 0.0208(17) 0.0217(19) -0.0022(14) 0.0007(14) -0.0014(12)
O3 0.0198(13) 0.0356(16) 0.055(2) 0.0118(14) 0.0029(13) 0.0082(11)
O13 0.086(4) 0.236(8) 0.094(4) 0.039(5) 0.001(3) 0.020(4)
N3 0.0388(18) 0.0201(15) 0.0218(17) -0.0075(12) -0.0109(14) 0.0037(13)
C3 0.0188(17) 0.0234(18) 0.029(2) 0.0042(15) 0.0000(15) 0.0020(13)
O4 0.0301(14) 0.0180(12) 0.0289(15) -0.0058(11) -0.0064(11) 0.0040(10)
C4 0.0155(16) 0.0256(18) 0.032(2) -0.0035(15) -0.0017(15) 0.0014(13)
O5 0.0381(15) 0.0183(12) 0.0218(14) -0.0074(10) 0.0037(12) -0.0041(10)
C5 0.0199(18) 0.0290(19) 0.028(2) -0.0055(16) 0.0004(15) -0.0009(14)
O6 0.0335(15) 0.0205(13) 0.0282(15) -0.0025(11) -0.0116(12) 0.0033(10)
C6 0.023(2) 0.045(2) 0.041(3) 0.003(2) 0.0082(18) 0.0052(17)
O7 0.0191(13) 0.0319(14) 0.0316(16) -0.0101(12) 0.0011(11) -0.0022(10)
C7 0.029(2) 0.056(3) 0.051(3) 0.009(2) 0.020(2) 0.004(2)
O8 0.0262(13) 0.0258(13) 0.0133(13) 0.0028(10) 0.0003(10) 0.0009(10)
C8 0.040(3) 0.055(3) 0.037(3) 0.015(2) 0.014(2) 0.002(2)
O9 0.0303(13) 0.0190(12) 0.0152(13) 0.0007(10) 0.0017(10) -0.0022(10)
C9 0.028(2) 0.041(2) 0.032(2) 0.0079(18) 0.0073(18) 0.0041(17)
O10 0.0333(14) 0.0165(12) 0.0175(13) -0.0004(10) -0.0007(11) -0.0055(10)
C10 0.0179(17) 0.0295(19) 0.023(2) -0.0030(15) 0.0019(15) 0.0006(14)
O11 0.066(3) 0.065(3) 0.112(4) 0.018(2) 0.033(3) 0.019(2)
C11 0.0200(16) 0.0205(17) 0.0140(18) -0.0024(13) 0.0015(13) -0.0010(12)
O12 0.0403(18) 0.0334(17) 0.059(2) 0.0021(15) -0.0001(16) 0.0020(13)
C12 0.0193(16) 0.0166(15) 0.0150(17) -0.0015(13) 0.0014(13) -0.0001(12)
C13 0.0241(17) 0.0175(16) 0.0164(18) 0.0012(13) 0.0029(14) 0.0002(13)
C14 0.0182(16) 0.0223(17) 0.0194(19) 0.0012(14) 0.0022(14) 0.0038(13)
C15 0.0248(18) 0.0212(17) 0.0171(18) -0.0024(14) 0.0038(14) -0.0025(13)
C16 0.032(2) 0.035(2) 0.0163(19) -0.0016(16) -0.0010(16) -0.0037(16)
C17 0.036(2) 0.038(2) 0.028(2) -0.0094(18) -0.0025(18) -0.0116(17)
C18 0.048(3) 0.031(2) 0.032(2) -0.0020(18) 0.000(2) -0.0151(18)
C19 0.0242(18) 0.0195(17) 0.0209(19) -0.0011(14) 0.0021(15) -0.0046(13)
C20 0.0283(19) 0.0157(16) 0.0166(18) -0.0024(13) -0.0006(15) 0.0038(13)
C21 0.0320(19) 0.0114(15) 0.0178(18) 0.0019(13) 0.0001(15) -0.0007(13)
C22 0.0275(19) 0.0180(17) 0.021(2) -0.0015(14) -0.0014(15) -0.0013(13)
C23 0.0219(17) 0.0169(16) 0.0181(18) -0.0029(13) 0.0050(14) -0.0041(13)
C24 0.031(2) 0.0198(17) 0.024(2) -0.0006(15) -0.0002(16) 0.0023(14)
C25 0.055(3) 0.021(2) 0.040(3) 0.0013(18) 0.000(2) 0.0117(18)
C26 0.044(2) 0.0245(19) 0.024(2) 0.0058(16) -0.0027(18) -0.0102(16)
C30 0.079(4) 0.038(3) 0.046(3) 0.002(2) -0.013(3) 0.027(2)
C27 0.080(4) 0.052(3) 0.055(4) 0.004(3) -0.036(3) 0.027(3)
C28 0.066(3) 0.037(3) 0.045(3) -0.007(2) -0.028(3) 0.011(2)
C29 0.039(2) 0.0233(19) 0.029(2) 0.0022(16) -0.0089(18) 0.0051(16)

loop_
_atom_type_symbol
_atom_type_description
_atom_type_scat_dispersion_real
_atom_type_scat_dispersion_imag
_atom_type_scat_source
C C 0.0033 0.0016 'International Tables Vol C Tables 4.2.6.8 and 6.1.1.4'
H H 0.0000 0.0000 'International Tables Vol C Tables 4.2.6.8 and 6.1.1.4'
N N 0.0061 0.0033 'International Tables Vol C Tables 4.2.6.8 and 6.1.1.4'
O O 0.0106 0.0060 'International Tables Vol C Tables 4.2.6.8 and 6.1.1.4'
Tb Tb -0.1723 4.1537 'International Tables Vol C Tables 4.2.6.8 and 6.1.1.4'

loop_
_geom_angle_atom_site_label_1
_geom_angle_atom_site_label_2
_geom_angle_atom_site_label_3
_geom_angle
_geom_angle_site_symmetry_1
_geom_angle_site_symmetry_3
O5 Tb1 O2 144.31(9) 4_576 3_676
O5 Tb1 O9 142.26(8) 4_576 .
O2 Tb1 O9 73.42(8) 3_676 .
O5 Tb1 O10 79.45(9) 4_576 3_676
O2 Tb1 O10 77.12(9) 3_676 3_676
O9 Tb1 O10 123.43(8) . 3_676
O5 Tb1 O7 105.16(9) 4_576 .
O2 Tb1 O7 80.23(9) 3_676 .
O9 Tb1 O7 74.17(9) . .
O10 Tb1 O7 144.60(8) 3_676 .
O5 Tb1 O8 73.66(9) 4_576 1_556
O2 Tb1 O8 74.39(8) 3_676 1_556
O9 Tb1 O8 137.25(8) . 1_556
O10 Tb1 O8 74.62(8) 3_676 1_556
O7 Tb1 O8 73.28(9) . 1_556
O5 Tb1 O1 79.86(9) 4_576 .
O2 Tb1 O1 118.94(8) 3_676 .
O9 Tb1 O1 78.42(8) . .
O10 Tb1 O1 75.34(8) 3_676 .
O7 Tb1 O1 139.97(8) . .
O8 Tb1 O1 142.89(8) 1_556 .
O5 Tb1 O4 70.60(9) 4_576 .
O2 Tb1 O4 141.52(9) 3_676 .
O9 Tb1 O4 73.57(8) . .
O10 Tb1 O4 139.00(8) 3_676 .
O7 Tb1 O4 72.21(8) . .
O8 Tb1 O4 120.43(8) 1_556 .
O1 Tb1 O4 72.40(8) . .
C1 O1 Tb1 113.7(2) . .
C2 N1 C10 121.8(3) . .
C2 N1 H1 119.1 . .
C10 N1 H1 119.1 . .
O1 C1 O2 124.5(3) . .
O1 C1 C2 118.4(3) . .
O2 C1 C2 117.1(3) . .
C1 O2 Tb1 177.1(2) . 3_676
C12 N2 C19 122.8(3) . .
C12 N2 H2 118.6 . .
C19 N2 H2 118.6 . .
N1 C2 C3 121.1(3) . .
N1 C2 C1 114.8(3) . .
C3 C2 C1 124.2(3) . .
C21 N3 C29 121.6(3) . .
C21 N3 H3 119.2 . .
C29 N3 H3 119.2 . .
C2 C3 C4 122.0(3) . .
C2 C3 H3A 119.0 . .
C4 C3 H3A 119.0 . .
C20 O4 Tb1 136.3(2) . .
O3 C4 C3 121.9(3) . .
O3 C4 C5 122.4(3) . .
C3 C4 C5 115.8(3) . .
C23 O5 Tb1 162.8(2) . 4_575
C10 C5 C6 117.9(4) . .
C10 C5 C4 119.6(3) . .
C6 C5 C4 122.4(3) . .
C7 C6 C5 120.7(4) . .
C7 C6 H6 119.7 . .
C5 C6 H6 119.7 . .
Tb1 O7 H7B 131.1 . .
Tb1 O7 H7A 117.2 . .
H7B O7 H7A 110.8 . .
C6 C7 C8 120.9(4) . .
C6 C7 H7 119.6 . .
C8 C7 H7 119.6 . .
C14 O8 Tb1 125.4(2) . 1_554
C9 C8 C7 120.0(4) . .
C9 C8 H8 120.0 . .
C7 C8 H8 120.0 . .
C11 O9 Tb1 141.5(2) . .
C8 C9 C10 119.8(4) . .
C8 C9 H9 120.1 . .
C10 C9 H9 120.1 . .
C11 O10 Tb1 136.5(2) . 3_676
N1 C10 C9 119.5(3) . .
N1 C10 C5 119.8(3) . .
C9 C10 C5 120.7(3) . .
O10 C11 O9 128.3(3) . .
O10 C11 C12 116.7(3) . .
O9 C11 C12 115.0(3) . .
H12B O12 H12A 106.0 . .
N2 C12 C13 120.5(3) . .
N2 C12 C11 114.9(3) . .
C13 C12 C11 124.6(3) . .
C12 C13 C14 121.0(3) . .
C12 C13 H13 119.5 . .
C14 C13 H13 119.5 . .
O8 C14 C13 122.6(3) . .
O8 C14 C15 120.8(3) . .
C13 C14 C15 116.6(3) . .
C19 C15 C16 118.1(3) . .
C19 C15 C14 119.5(3) . .
C16 C15 C14 122.3(3) . .
C17 C16 C15 120.8(4) . .
C17 C16 H16 119.6 . .
C15 C16 H16 119.6 . .
C16 C17 C18 120.5(4) . .
C16 C17 H17 119.7 . .
C18 C17 H17 119.7 . .
C26 C18 C17 120.5(4) . .
C26 C18 H18 119.7 . .
C17 C18 H18 119.7 . .
N2 C19 C26 120.5(3) . .
N2 C19 C15 119.1(3) . .
C26 C19 C15 120.3(3) . .
O6 C20 O4 127.2(3) . .
O6 C20 C21 116.6(3) . .
O4 C20 C21 116.1(3) . .
N3 C21 C22 122.2(3) . .
N3 C21 C20 115.8(3) . .
C22 C21 C20 122.0(3) . .
C21 C22 C23 120.2(3) . .
C21 C22 H22 119.9 . .
C23 C22 H22 119.9 . .
O5 C23 C22 123.4(3) . .
O5 C23 C24 120.0(3) . .
C22 C23 C24 116.6(3) . .
C29 C24 C25 118.8(4) . .
C29 C24 C23 120.5(3) . .
C25 C24 C23 120.7(3) . .
C30 C25 C24 119.7(4) . .
C30 C25 H25 120.2 . .
C24 C25 H25 120.2 . .
C18 C26 C19 119.6(4) . .
C18 C26 H26 120.2 . .
C19 C26 H26 120.2 . .
C25 C30 C27 120.7(4) . .
C25 C30 H30 119.6 . .
C27 C30 H30 119.6 . .
C28 C27 C30 121.1(5) . .
C28 C27 H27 119.4 . .
C30 C27 H27 119.4 . .
C27 C28 C29 118.7(4) . .
C27 C28 H28 120.6 . .
C29 C28 H28 120.6 . .
N3 C29 C24 118.8(3) . .
N3 C29 C28 120.2(4) . .
C24 C29 C28 120.9(4) . .

loop_
_geom_bond_atom_site_label_1
_geom_bond_atom_site_label_2
_geom_bond_distance
_geom_bond_site_symmetry_2
Tb1 O5 2.278(2) 4_576
Tb1 O2 2.333(2) 3_676
Tb1 O9 2.403(2) .
Tb1 O10 2.415(2) 3_676
Tb1 O7 2.419(2) .
Tb1 O8 2.438(2) 1_556
Tb1 O1 2.438(2) .
Tb1 O4 2.443(2) .
O1 C1 1.252(4) .
N1 C2 1.348(4) .
N1 C10 1.378(4) .
N1 H1 0.8600 .
C1 O2 1.253(4) .
C1 C2 1.511(4) .
O2 Tb1 2.333(2) 3_676
N2 C12 1.342(4) .
N2 C19 1.368(4) .
N2 H2 0.8600 .
C2 C3 1.360(5) .
O3 C4 1.267(4) .
N3 C21 1.340(5) .
N3 C29 1.382(5) .
N3 H3 0.8600 .
C3 C4 1.430(5) .
C3 H3A 0.9300 .
O4 C20 1.258(4) .
C4 C5 1.457(5) .
O5 C23 1.266(4) .
O5 Tb1 2.278(2) 4_575
C5 C10 1.408(5) .
C5 C6 1.411(5) .
O6 C20 1.246(4) .
C6 C7 1.367(6) .
C6 H6 0.9300 .
O7 H7B 0.8867 .
O7 H7A 0.8938 .
C7 C8 1.403(6) .
C7 H7 0.9300 .
O8 C14 1.282(4) .
O8 Tb1 2.438(2) 1_554
C8 C9 1.368(6) .
C8 H8 0.9300 .
O9 C11 1.253(4) .
C9 C10 1.406(5) .
C9 H9 0.9300 .
O10 C11 1.250(4) .
O10 Tb1 2.415(2) 3_676
C11 C12 1.529(5) .
O12 H12B 0.9298 .
O12 H12A 0.9511 .
C12 C13 1.375(5) .
C13 C14 1.419(5) .
C13 H13 0.9300 .
C14 C15 1.448(5) .
C15 C19 1.407(5) .
C15 C16 1.416(5) .
C16 C17 1.359(5) .
C16 H16 0.9300 .
C17 C18 1.400(6) .
C17 H17 0.9300 .
C18 C26 1.369(5) .
C18 H18 0.9300 .
C19 C26 1.407(5) .
C20 C21 1.521(4) .
C21 C22 1.367(5) .
C22 C23 1.422(5) .
C22 H22 0.9300 .
C23 C24 1.449(5) .
C24 C29 1.397(5) .
C24 C25 1.417(5) .
C25 C30 1.359(7) .
C25 H25 0.9300 .
C26 H26 0.9300 .
C30 C27 1.398(7) .
C30 H30 0.9300 .
C27 C28 1.370(6) .
C27 H27 0.9300 .
C28 C29 1.398(6) .
C28 H28 0.9300 .
